data_7110990
loop_
_publ_author_name
'Suzuki, Hajime'
'Yamamoto, Yasuhiro'
'Tajima, Nobuo'
'Tatsumi, Kazuyuki'

_publ_section_title
;
 Molecular architecture via coordination: quasi-octahedral macrocycles of
 rhodium and iridium bearing a pentamethylcyclopentadienyl group
;
_journal_issue 18
_journal_name_full 'Chemical Communications'
_journal_page_first 1801
_journal_paper_doi 10.1039/b003416i
_journal_year 2000
_chemical_formula_moiety 'C30 H38 Cl4 Ir2 N2 '
_chemical_formula_sum 'C30 H38 Cl4 Ir2 N2'
_chemical_formula_weight 952.90
_space_group_IT_number 14
_symmetry_cell_setting monoclinic
_symmetry_Int_Tables_number 14
_symmetry_space_group_name_Hall '-P 2yn'
_symmetry_space_group_name_H-M 'P 1 21/n 1'
_cell_angle_alpha 90
_cell_angle_beta 95.69(7)
_cell_angle_gamma 90
_cell_formula_units_Z 2
_cell_length_a 7.54(1)
_cell_length_b 16.571(7)
_cell_length_c 12.800(7)
_cell_measurement_reflns_used 25
_cell_measurement_temperature 300.2
_cell_measurement_theta_max 12.3
_cell_measurement_theta_min 10.1
_cell_volume 1591(2)
_computing_cell_refinement 'MSC/AFC Diffractometer Control'
_computing_data_collection 'MSC/AFC Diffractometer Control'
_computing_data_reduction 'teXsan Ver. 1.10'
_computing_publication_material 'teXsan Ver. 1.10'
_computing_structure_refinement 'teXsan Ver. 1.10'
_computing_structure_solution 'DIRDIF94 (PATTY)'
_diffrn_measured_fraction_theta_full 1.0000
_diffrn_measured_fraction_theta_max 1.0000
_diffrn_measurement_device_type 'Rigaku AFC5S'
_diffrn_measurement_method \w-2\q
_diffrn_radiation_type 'Mo K\a'
_diffrn_radiation_wavelength 0.7107
_diffrn_reflns_av_R_equivalents 0.052
_diffrn_reflns_limit_h_max 0
_diffrn_reflns_limit_h_min -8
_diffrn_reflns_limit_k_max 19
_diffrn_reflns_limit_k_min 0
_diffrn_reflns_limit_l_max 15
_diffrn_reflns_limit_l_min -15
_diffrn_reflns_number 3147
_diffrn_reflns_theta_full 25.00
_diffrn_reflns_theta_max 25.00
_diffrn_standards_decay_% 0.50
_diffrn_standards_interval_count 150
_diffrn_standards_number 3
_exptl_absorpt_coefficient_mu 8.738
_exptl_absorpt_correction_T_max 0.997
_exptl_absorpt_correction_T_min 0.887
_exptl_absorpt_correction_type psi-scan
_exptl_absorpt_process_details '(North, Phillips & Mathews, 1968)'
_exptl_crystal_colour yellow
_exptl_crystal_density_diffrn 1.989
_exptl_crystal_density_method 'not measured'
_exptl_crystal_description prismatic
_exptl_crystal_size_max 0.400
_exptl_crystal_size_mid 0.200
_exptl_crystal_size_min 0.200
_refine_diff_density_max 1.45
_refine_diff_density_min -1.15
_refine_ls_extinction_method none
_refine_ls_goodness_of_fit_ref 1.219
_refine_ls_hydrogen_treatment noref
_refine_ls_number_parameters 172
_refine_ls_number_reflns 2798
_refine_ls_R_factor_gt 0.0412
_refine_ls_shift/su_max 0.0205
_refine_ls_structure_factor_coef Fsqd
_refine_ls_weighting_details 'w = 1/[\s^2^(Fo^2^) + (0.03000(Max(Fo^2^,0) + 2Fc^2^)/3)^2^]'
_refine_ls_weighting_scheme calc
_refine_ls_wR_factor_ref 0.1155
_reflns_number_gt 1629
_reflns_number_total 2802
_reflns_threshold_expression F^2^>2.0\s(F^2^)
_cod_data_source_file b003416isup1.cif
_cod_data_source_block 2
_cod_original_cell_volume 1590(2)
_cod_original_formula_sum 'C30 H38 Cl4 Ir2 N2 '
_cod_database_code 7110990

loop_
_symmetry_equiv_pos_as_xyz
x,y,z
1/2-x,1/2+y,1/2-z
-x,-y,-z
1/2+x,1/2-y,1/2+z

loop_
_atom_site_label
_atom_site_type_symbol
_atom_site_fract_x
_atom_site_fract_y
_atom_site_fract_z
_atom_site_U_iso_or_equiv
_atom_site_adp_type
_atom_site_occupancy
_atom_site_calc_flag
Ir Ir 0.06110(8) 0.18198(3) 0.31675(5) 0.0310(1) Uani 1.00 d
Cl(1) Cl -0.1611(6) 0.1197(3) 0.4110(4) 0.056(1) Uani 1.00 d
Cl(2) Cl -0.1718(6) 0.2264(3) 0.1869(3) 0.051(1) Uani 1.00 d
N N 0.030(2) 0.3462(8) 0.428(1) 0.044(4) Uani 1.00 d
C(1) C 0.278(2) 0.184(1) 0.216(1) 0.041(4) Uani 1.00 d
C(2) C 0.193(2) 0.1056(9) 0.205(1) 0.041(5) Uani 1.00 d
C(3) C 0.209(2) 0.0658(8) 0.303(1) 0.036(4) Uani 1.00 d
C(4) C 0.297(2) 0.1184(9) 0.380(1) 0.037(4) Uani 1.00 d
C(5) C 0.349(2) 0.1895(9) 0.326(1) 0.037(4) Uani 1.00 d
C(6) C 0.306(2) 0.243(1) 0.133(1) 0.057(6) Uani 1.00 d
C(7) C 0.106(2) 0.0714(10) 0.104(1) 0.051(5) Uani 1.00 d
C(8) C 0.142(2) -0.0160(10) 0.324(2) 0.065(6) Uani 1.00 d
C(9) C 0.348(3) 0.099(1) 0.492(1) 0.060(6) Uani 1.00 d
C(10) C 0.456(2) 0.261(1) 0.375(1) 0.057(6) Uani 1.00 d
C(11) C 0.036(2) 0.2852(9) 0.388(1) 0.035(4) Uani 1.00 d
C(12) C 0.016(2) 0.4243(8) 0.464(1) 0.030(4) Uani 1.00 d
C(13) C -0.063(2) 0.4820(9) 0.395(1) 0.037(4) Uani 1.00 d
C(14) C 0.074(2) 0.4415(9) 0.566(1) 0.036(4) Uani 1.00 d
C(15) C -0.130(2) 0.460(1) 0.285(1) 0.054(5) Uani 1.00 d
H(1) H 0.4285 0.2512 0.1249 0.0629 Uiso 1.00 calc
H(2) H 0.2441 0.2288 0.0675 0.0629 Uiso 1.00 calc
H(3) H 0.2587 0.2966 0.1516 0.0629 Uiso 1.00 calc
H(4) H -0.0164 0.0604 0.1081 0.0574 Uiso 1.00 calc
H(5) H 0.1137 0.1105 0.0474 0.0574 Uiso 1.00 calc
H(6) H 0.1648 0.0237 0.0846 0.0574 Uiso 1.00 calc
H(7) H 0.0191 -0.0212 0.3058 0.0730 Uiso 1.00 calc
H(8) H 0.2032 -0.0556 0.2839 0.0730 Uiso 1.00 calc
H(9) H 0.1697 -0.0300 0.3968 0.0730 Uiso 1.00 calc
H(10) H 0.2494 0.0850 0.5283 0.0702 Uiso 1.00 calc
H(11) H 0.4313 0.0532 0.4984 0.0702 Uiso 1.00 calc
H(12) H 0.4105 0.1433 0.5281 0.0702 Uiso 1.00 calc
H(13) H 0.4902 0.2522 0.4483 0.0654 Uiso 1.00 calc
H(14) H 0.5607 0.2711 0.3412 0.0654 Uiso 1.00 calc
H(15) H 0.3841 0.3097 0.3695 0.0654 Uiso 1.00 calc
H(16) H 0.1230 0.3982 0.6120 0.0388 Uiso 1.00 calc
H(17) H -0.1828 0.5050 0.2462 0.0613 Uiso 1.00 calc
H(18) H -0.0365 0.4391 0.2460 0.0613 Uiso 1.00 calc
H(19) H -0.2210 0.4180 0.2827 0.0613 Uiso 1.00 calc

loop_
_atom_site_aniso_label
_atom_site_aniso_U_11
_atom_site_aniso_U_22
_atom_site_aniso_U_33
_atom_site_aniso_U_12
_atom_site_aniso_U_13
_atom_site_aniso_U_23
Ir 0.0347(3) 0.0250(3) 0.0332(3) 0.0025(4) 0.0031(2) -0.0033(3)
Cl(1) 0.060(3) 0.046(2) 0.067(3) -0.003(2) 0.030(2) 0.001(2)
Cl(2) 0.044(3) 0.055(3) 0.051(2) 0.006(2) -0.008(2) 0.001(2)
N 0.032(8) 0.035(8) 0.067(10) 0.002(6) 0.013(7) -0.003(7)
C(1) 0.027(7) 0.058(10) 0.040(8) 0.026(9) 0.004(6) 0.001(9)
C(2) 0.038(9) 0.039(9) 0.046(10) 0.009(8) 0.003(8) -0.010(8)
C(3) 0.041(9) 0.019(7) 0.049(9) 0.005(7) 0.012(7) 0.001(7)
C(4) 0.048(10) 0.030(8) 0.029(8) 0.015(7) -0.007(7) -0.010(7)
C(5) 0.027(7) 0.033(8) 0.053(9) 0.010(7) 0.007(6) -0.001(8)
C(6) 0.05(1) 0.08(1) 0.037(9) 0.005(10) 0.013(8) 0.013(9)
C(7) 0.036(10) 0.05(1) 0.06(1) 0.003(8) -0.002(8) -0.026(9)
C(8) 0.06(1) 0.034(10) 0.10(2) 0.000(9) 0.01(1) 0.002(10)
C(9) 0.08(1) 0.06(1) 0.04(1) 0.02(1) 0.004(9) 0.005(9)
C(10) 0.028(9) 0.07(1) 0.07(1) -0.012(8) -0.008(8) -0.026(10)
C(11) 0.042(10) 0.023(8) 0.042(9) 0.009(7) 0.012(7) 0.006(7)
C(12) 0.028(8) 0.016(7) 0.047(9) 0.011(6) 0.000(7) 0.003(6)
C(13) 0.037(9) 0.047(10) 0.030(8) 0.003(7) 0.007(7) -0.008(7)
C(14) 0.034(9) 0.030(8) 0.044(9) 0.011(7) 0.003(7) 0.008(7)
C(15) 0.04(1) 0.06(1) 0.05(1) 0.008(9) -0.001(8) -0.004(10)

loop_
_atom_type_symbol
_atom_type_description
_atom_type_scat_dispersion_real
_atom_type_scat_dispersion_imag
_atom_type_scat_source
C C 0.003 0.002
;International Tables for Crystallography
(1992, Vol. C, Tables 4.2.6.8 and 6.1.1.1)
;
H H 0.000 0.000
;International Tables for Crystallography
(1992, Vol. C, Table 6.1.1.2)
;
N N 0.006 0.003
;International Tables for Crystallography
(1992, Vol. C, Tables 4.2.6.8 and 6.1.1.1)
;
Cl Cl 0.148 0.159
;International Tables for Crystallography
(1992, Vol. C, Tables 4.2.6.8 and 6.1.1.1)
;
Ir Ir -1.444 7.990
;International Tables for Crystallography
(1992, Vol. C, Tables 4.2.6.8 and 6.1.1.1)
;

loop_
_geom_angle_atom_site_label_1
_geom_angle_atom_site_label_2
_geom_angle_atom_site_label_3
_geom_angle
_geom_angle_site_symmetry_2
_geom_angle_site_symmetry_3
_geom_angle_publ_flag
Cl(1) Ir Cl(2) 88.9(2) 1_555 1_555 yes
Cl(1) Ir C(1) 155.4(5) 1_555 1_555 yes
Cl(1) Ir C(2) 117.4(4) 1_555 1_555 yes
Cl(1) Ir C(3) 92.7(4) 1_555 1_555 yes
Cl(1) Ir C(4) 101.1(4) 1_555 1_555 yes
Cl(1) Ir C(5) 138.2(4) 1_555 1_555 yes
Cl(1) Ir C(11) 92.1(4) 1_555 1_555 yes
Cl(2) Ir C(1) 97.2(4) 1_555 1_555 yes
Cl(2) Ir C(2) 94.1(4) 1_555 1_555 yes
Cl(2) Ir C(3) 122.8(4) 1_555 1_555 yes
Cl(2) Ir C(4) 157.9(4) 1_555 1_555 yes
Cl(2) Ir C(5) 132.6(4) 1_555 1_555 yes
Cl(2) Ir C(11) 87.7(5) 1_555 1_555 yes
C(1) Ir C(2) 38.7(6) 1_555 1_555 yes
C(1) Ir C(3) 64.0(6) 1_555 1_555 yes
C(1) Ir C(4) 65.8(5) 1_555 1_555 yes
C(1) Ir C(5) 39.0(5) 1_555 1_555 yes
C(1) Ir C(11) 111.9(6) 1_555 1_555 yes
C(2) Ir C(3) 37.0(5) 1_555 1_555 yes
C(2) Ir C(4) 63.8(5) 1_555 1_555 yes
C(2) Ir C(5) 63.7(6) 1_555 1_555 yes
C(2) Ir C(11) 150.5(6) 1_555 1_555 yes
C(3) Ir C(4) 38.0(5) 1_555 1_555 yes
C(3) Ir C(5) 63.3(6) 1_555 1_555 yes
C(3) Ir C(11) 149.2(6) 1_555 1_555 yes
C(4) Ir C(5) 39.0(6) 1_555 1_555 yes
C(4) Ir C(11) 111.4(6) 1_555 1_555 yes
C(5) Ir C(11) 93.8(6) 1_555 1_555 yes
C(11) N C(12) 172(1) 1_555 1_555 yes
Ir C(1) C(2) 72.1(8) 1_555 1_555 yes
Ir C(1) C(5) 70.1(7) 1_555 1_555 yes
Ir C(1) C(6) 127(1) 1_555 1_555 yes
C(2) C(1) C(5) 105(1) 1_555 1_555 yes
C(2) C(1) C(6) 127(1) 1_555 1_555 yes
C(5) C(1) C(6) 126(1) 1_555 1_555 yes
Ir C(2) C(1) 69.2(8) 1_555 1_555 yes
Ir C(2) C(3) 72.3(8) 1_555 1_555 yes
Ir C(2) C(7) 126(1) 1_555 1_555 yes
C(1) C(2) C(3) 109(1) 1_555 1_555 yes
C(1) C(2) C(7) 125(1) 1_555 1_555 yes
C(3) C(2) C(7) 125(1) 1_555 1_555 yes
Ir C(3) C(2) 70.7(8) 1_555 1_555 yes
Ir C(3) C(4) 67.9(8) 1_555 1_555 yes
Ir C(3) C(8) 126(1) 1_555 1_555 yes
C(2) C(3) C(4) 108(1) 1_555 1_555 yes
C(2) C(3) C(8) 125(1) 1_555 1_555 yes
C(4) C(3) C(8) 125(1) 1_555 1_555 yes
Ir C(4) C(3) 74.2(8) 1_555 1_555 yes
Ir C(4) C(5) 71.0(8) 1_555 1_555 yes
Ir C(4) C(9) 126(1) 1_555 1_555 yes
C(3) C(4) C(5) 107(1) 1_555 1_555 yes
C(3) C(4) C(9) 126(1) 1_555 1_555 yes
C(5) C(4) C(9) 126(1) 1_555 1_555 yes
Ir C(5) C(1) 70.9(7) 1_555 1_555 yes
Ir C(5) C(4) 70.1(8) 1_555 1_555 yes
Ir C(5) C(10) 123.4(10) 1_555 1_555 yes
C(1) C(5) C(4) 108(1) 1_555 1_555 yes
C(1) C(5) C(10) 124(1) 1_555 1_555 yes
C(4) C(5) C(10) 126(1) 1_555 1_555 yes
Ir C(11) N 176(1) 1_555 1_555 yes
N C(12) C(13) 118(1) 1_555 1_555 yes
N C(12) C(14) 119(1) 1_555 1_555 yes
C(13) C(12) C(14) 122(1) 1_555 1_555 yes
C(12) C(13) C(14) 116(1) 1_555 3_566 yes
C(12) C(13) C(15) 120(1) 1_555 1_555 yes
C(14) C(13) C(15) 122(1) 3_566 1_555 yes
C(12) C(14) C(13) 121(1) 1_555 3_566 yes

loop_
_geom_bond_atom_site_label_1
_geom_bond_atom_site_label_2
_geom_bond_distance
_geom_bond_site_symmetry_2
_geom_bond_publ_flag
Ir Cl(1) 2.393(4) . yes
Ir Cl(2) 2.410(4) . yes
Ir C(1) 2.18(1) . yes
Ir C(2) 2.22(1) . yes
Ir C(3) 2.24(1) . yes
Ir C(4) 2.16(1) . yes
Ir C(5) 2.17(1) . yes
Ir C(11) 1.96(2) . yes
N C(11) 1.13(2) . yes
N C(12) 1.38(2) . yes
C(1) C(2) 1.46(2) . yes
C(1) C(5) 1.45(2) . yes
C(1) C(6) 1.48(2) . yes
C(2) C(3) 1.41(2) . yes
C(2) C(7) 1.50(2) . yes
C(3) C(4) 1.43(2) . yes
C(3) C(8) 1.48(2) . yes
C(4) C(5) 1.44(2) . yes
C(4) C(9) 1.49(2) . yes
C(5) C(10) 1.53(2) . yes
C(12) C(13) 1.39(2) . yes
C(12) C(14) 1.37(2) . yes
C(13) C(14) 1.37(2) 3_566 yes
C(13) C(15) 1.49(2) . yes

loop_
_geom_contact_atom_site_label_1
_geom_contact_atom_site_label_2
_geom_contact_distance
_geom_contact_site_symmetry_2
N C(6) 3.59(2) 4_455

loop_
_geom_torsion_atom_site_label_1
_geom_torsion_atom_site_label_2
_geom_torsion_atom_site_label_3
_geom_torsion_atom_site_label_4
_geom_torsion
_geom_torsion_site_symmetry_1
_geom_torsion_site_symmetry_2
_geom_torsion_site_symmetry_3
_geom_torsion_site_symmetry_4
_geom_torsion_publ_flag
Ir C(1) C(2) C(3) -61(1) 1_555 1_555 1_555 1_555 yes
Ir C(1) C(2) C(7) 120(1) 1_555 1_555 1_555 1_555 yes
Ir C(1) C(5) C(4) 60.0(10) 1_555 1_555 1_555 1_555 yes
Ir C(1) C(5) C(10) -118(1) 1_555 1_555 1_555 1_555 yes
Ir C(2) C(1) C(5) 62.6(9) 1_555 1_555 1_555 1_555 yes
Ir C(2) C(1) C(6) -123(1) 1_555 1_555 1_555 1_555 yes
Ir C(2) C(3) C(4) -57(1) 1_555 1_555 1_555 1_555 yes
Ir C(2) C(3) C(8) 121(1) 1_555 1_555 1_555 1_555 yes
Ir C(3) C(2) C(1) 59.5(10) 1_555 1_555 1_555 1_555 yes
Ir C(3) C(2) C(7) -122(1) 1_555 1_555 1_555 1_555 yes
Ir C(3) C(4) C(5) -63.7(9) 1_555 1_555 1_555 1_555 yes
Ir C(3) C(4) C(9) 124(1) 1_555 1_555 1_555 1_555 yes
Ir C(4) C(3) C(2) 59(1) 1_555 1_555 1_555 1_555 yes
Ir C(4) C(3) C(8) -119(1) 1_555 1_555 1_555 1_555 yes
Ir C(4) C(5) C(1) -60.5(9) 1_555 1_555 1_555 1_555 yes
Ir C(4) C(5) C(10) 117(1) 1_555 1_555 1_555 1_555 yes
Ir C(5) C(1) C(2) -63.9(9) 1_555 1_555 1_555 1_555 yes
Ir C(5) C(1) C(6) 122(1) 1_555 1_555 1_555 1_555 yes
Ir C(5) C(4) C(3) 65.8(10) 1_555 1_555 1_555 1_555 yes
Ir C(5) C(4) C(9) -121(1) 1_555 1_555 1_555 1_555 yes
Ir C(11) N C(12) 77(28) 1_555 1_555 1_555 1_555 yes
Cl(1) Ir C(1) C(2) 15(1) 1_555 1_555 1_555 1_555 yes
Cl(1) Ir C(1) C(5) -98(1) 1_555 1_555 1_555 1_555 yes
Cl(1) Ir C(1) C(6) 140(1) 1_555 1_555 1_555 1_555 yes
Cl(1) Ir C(2) C(1) -172.6(7) 1_555 1_555 1_555 1_555 yes
Cl(1) Ir C(2) C(3) -53.1(9) 1_555 1_555 1_555 1_555 yes
Cl(1) Ir C(2) C(7) 68(1) 1_555 1_555 1_555 1_555 yes
Cl(1) Ir C(3) C(2) 134.7(9) 1_555 1_555 1_555 1_555 yes
Cl(1) Ir C(3) C(4) -104.7(8) 1_555 1_555 1_555 1_555 yes
Cl(1) Ir C(3) C(8) 13(1) 1_555 1_555 1_555 1_555 yes
Cl(1) Ir C(4) C(3) 80.0(8) 1_555 1_555 1_555 1_555 yes
Cl(1) Ir C(4) C(5) -165.0(7) 1_555 1_555 1_555 1_555 yes
Cl(1) Ir C(4) C(9) -43(1) 1_555 1_555 1_555 1_555 yes
Cl(1) Ir C(5) C(1) 141.9(8) 1_555 1_555 1_555 1_555 yes
Cl(1) Ir C(5) C(4) 22(1) 1_555 1_555 1_555 1_555 yes
Cl(1) Ir C(5) C(10) -98(1) 1_555 1_555 1_555 1_555 yes
Cl(1) Ir C(11) N 166(21) 1_555 1_555 1_555 1_555 yes
Cl(2) Ir C(1) C(2) -87.5(8) 1_555 1_555 1_555 1_555 yes
Cl(2) Ir C(1) C(5) 158.0(9) 1_555 1_555 1_555 1_555 yes
Cl(2) Ir C(1) C(6) 37(1) 1_555 1_555 1_555 1_555 yes
Cl(2) Ir C(2) C(1) 96.5(8) 1_555 1_555 1_555 1_555 yes
Cl(2) Ir C(2) C(3) -144.0(8) 1_555 1_555 1_555 1_555 yes
Cl(2) Ir C(2) C(7) -22(1) 1_555 1_555 1_555 1_555 yes
Cl(2) Ir C(3) C(2) 44.3(10) 1_555 1_555 1_555 1_555 yes
Cl(2) Ir C(3) C(4) 164.9(7) 1_555 1_555 1_555 1_555 yes
Cl(2) Ir C(3) C(8) -76(1) 1_555 1_555 1_555 1_555 yes
Cl(2) Ir C(4) C(3) -35(1) 1_555 1_555 1_555 1_555 yes
Cl(2) Ir C(4) C(5) 79(1) 1_555 1_555 1_555 1_555 yes
Cl(2) Ir C(4) C(9) -159(1) 1_555 1_555 1_555 1_555 yes
Cl(2) Ir C(5) C(1) -30(1) 1_555 1_555 1_555 1_555 yes
Cl(2) Ir C(5) C(4) -149.8(6) 1_555 1_555 1_555 1_555 yes
Cl(2) Ir C(5) C(10) 89(1) 1_555 1_555 1_555 1_555 yes
Cl(2) Ir C(11) N -104(21) 1_555 1_555 1_555 1_555 yes
N C(11) Ir C(1) -7(21) 1_555 1_555 1_555 1_555 yes
N C(11) Ir C(2) -10(22) 1_555 1_555 1_555 1_555 yes
N C(11) Ir C(3) 68(21) 1_555 1_555 1_555 1_555 yes
N C(11) Ir C(4) 64(21) 1_555 1_555 1_555 1_555 yes
N C(11) Ir C(5) 28(21) 1_555 1_555 1_555 1_555 yes
N C(12) C(13) C(14) -179(1) 1_555 1_555 1_555 3_566 yes
N C(12) C(13) C(15) 0(2) 1_555 1_555 1_555 1_555 yes
N C(12) C(14) C(13) 179(1) 1_555 1_555 1_555 3_566 yes
C(1) Ir C(2) C(3) 119(1) 1_555 1_555 1_555 1_555 yes
C(1) Ir C(2) C(7) -118(1) 1_555 1_555 1_555 1_555 yes
C(1) Ir C(3) C(2) -37.3(9) 1_555 1_555 1_555 1_555 yes
C(1) Ir C(3) C(4) 83.4(9) 1_555 1_555 1_555 1_555 yes
C(1) Ir C(3) C(8) -158(1) 1_555 1_555 1_555 1_555 yes
C(1) Ir C(4) C(3) -78.1(9) 1_555 1_555 1_555 1_555 yes
C(1) Ir C(4) C(5) 36.9(8) 1_555 1_555 1_555 1_555 yes
C(1) Ir C(4) C(9) 158(1) 1_555 1_555 1_555 1_555 yes
C(1) Ir C(5) C(4) -119(1) 1_555 1_555 1_555 1_555 yes
C(1) Ir C(5) C(10) 119(1) 1_555 1_555 1_555 1_555 yes
C(1) C(2) Ir C(3) -119(1) 1_555 1_555 1_555 1_555 yes
C(1) C(2) Ir C(4) -83.3(9) 1_555 1_555 1_555 1_555 yes
C(1) C(2) Ir C(5) -39.7(8) 1_555 1_555 1_555 1_555 yes
C(1) C(2) Ir C(11) 4(1) 1_555 1_555 1_555 1_555 yes
C(1) C(2) C(3) C(4) 2(1) 1_555 1_555 1_555 1_555 yes
C(1) C(2) C(3) C(8) -178(1) 1_555 1_555 1_555 1_555 yes
C(1) C(5) Ir C(2) 39.4(9) 1_555 1_555 1_555 1_555 yes
C(1) C(5) Ir C(3) 80(1) 1_555 1_555 1_555 1_555 yes
C(1) C(5) Ir C(4) 119(1) 1_555 1_555 1_555 1_555 yes
C(1) C(5) Ir C(11) -120(1) 1_555 1_555 1_555 1_555 yes
C(1) C(5) C(4) C(3) 5(1) 1_555 1_555 1_555 1_555 yes
C(1) C(5) C(4) C(9) 177(1) 1_555 1_555 1_555 1_555 yes
C(2) Ir C(1) C(5) -114(1) 1_555 1_555 1_555 1_555 yes
C(2) Ir C(1) C(6) 124(1) 1_555 1_555 1_555 1_555 yes
C(2) Ir C(3) C(4) 120(1) 1_555 1_555 1_555 1_555 yes
C(2) Ir C(3) C(8) -120(1) 1_555 1_555 1_555 1_555 yes
C(2) Ir C(4) C(3) -35.2(8) 1_555 1_555 1_555 1_555 yes
C(2) Ir C(4) C(5) 79.8(9) 1_555 1_555 1_555 1_555 yes
C(2) Ir C(4) C(9) -158(1) 1_555 1_555 1_555 1_555 yes
C(2) Ir C(5) C(4) -80.1(9) 1_555 1_555 1_555 1_555 yes
C(2) Ir C(5) C(10) 158(1) 1_555 1_555 1_555 1_555 yes
C(2) C(1) Ir C(3) 35.6(8) 1_555 1_555 1_555 1_555 yes
C(2) C(1) Ir C(4) 77.7(9) 1_555 1_555 1_555 1_555 yes
C(2) C(1) Ir C(5) 114(1) 1_555 1_555 1_555 1_555 yes
C(2) C(1) Ir C(11) -177.8(8) 1_555 1_555 1_555 1_555 yes
C(2) C(1) C(5) C(4) -3(1) 1_555 1_555 1_555 1_555 yes
C(2) C(1) C(5) C(10) 178(1) 1_555 1_555 1_555 1_555 yes
C(2) C(3) Ir C(4) -120(1) 1_555 1_555 1_555 1_555 yes
C(2) C(3) Ir C(5) -81.0(9) 1_555 1_555 1_555 1_555 yes
C(2) C(3) Ir C(11) -126(1) 1_555 1_555 1_555 1_555 yes
C(2) C(3) C(4) C(5) -4(1) 1_555 1_555 1_555 1_555 yes
C(2) C(3) C(4) C(9) -176(1) 1_555 1_555 1_555 1_555 yes
C(3) Ir C(1) C(5) -78.9(10) 1_555 1_555 1_555 1_555 yes
C(3) Ir C(1) C(6) 160(1) 1_555 1_555 1_555 1_555 yes
C(3) Ir C(2) C(7) 121(1) 1_555 1_555 1_555 1_555 yes
C(3) Ir C(4) C(5) 115(1) 1_555 1_555 1_555 1_555 yes
C(3) Ir C(4) C(9) -123(1) 1_555 1_555 1_555 1_555 yes
C(3) Ir C(5) C(4) -38.6(8) 1_555 1_555 1_555 1_555 yes
C(3) Ir C(5) C(10) -159(1) 1_555 1_555 1_555 1_555 yes
C(3) C(2) Ir C(4) 36.2(9) 1_555 1_555 1_555 1_555 yes
C(3) C(2) Ir C(5) 79.8(9) 1_555 1_555 1_555 1_555 yes
C(3) C(2) Ir C(11) 123(1) 1_555 1_555 1_555 1_555 yes
C(3) C(2) C(1) C(5) 1(1) 1_555 1_555 1_555 1_555 yes
C(3) C(2) C(1) C(6) 174(1) 1_555 1_555 1_555 1_555 yes
C(3) C(4) Ir C(5) -115(1) 1_555 1_555 1_555 1_555 yes
C(3) C(4) Ir C(11) 176.7(8) 1_555 1_555 1_555 1_555 yes
C(3) C(4) C(5) C(10) -176(1) 1_555 1_555 1_555 1_555 yes
C(4) Ir C(1) C(5) -36.9(9) 1_555 1_555 1_555 1_555 yes
C(4) Ir C(1) C(6) -157(1) 1_555 1_555 1_555 1_555 yes
C(4) Ir C(2) C(7) 157(1) 1_555 1_555 1_555 1_555 yes
C(4) Ir C(3) C(8) 118(1) 1_555 1_555 1_555 1_555 yes
C(4) Ir C(5) C(10) -121(1) 1_555 1_555 1_555 1_555 yes
C(4) C(3) Ir C(5) 39.6(8) 1_555 1_555 1_555 1_555 yes
C(4) C(3) Ir C(11) -6(1) 1_555 1_555 1_555 1_555 yes
C(4) C(3) C(2) C(7) -179(1) 1_555 1_555 1_555 1_555 yes
C(4) C(5) Ir C(11) 119.9(8) 1_555 1_555 1_555 1_555 yes
C(4) C(5) C(1) C(6) -177(1) 1_555 1_555 1_555 1_555 yes
C(5) Ir C(1) C(6) -120(1) 1_555 1_555 1_555 1_555 yes
C(5) Ir C(2) C(7) -158(1) 1_555 1_555 1_555 1_555 yes
C(5) Ir C(3) C(8) 158(1) 1_555 1_555 1_555 1_555 yes
C(5) Ir C(4) C(9) 121(1) 1_555 1_555 1_555 1_555 yes
C(5) C(1) Ir C(11) 67(1) 1_555 1_555 1_555 1_555 yes
C(5) C(1) C(2) C(7) -177(1) 1_555 1_555 1_555 1_555 yes
C(5) C(4) Ir C(11) -68.3(9) 1_555 1_555 1_555 1_555 yes
C(5) C(4) C(3) C(8) 176(1) 1_555 1_555 1_555 1_555 yes
C(6) C(1) Ir C(11) -53(1) 1_555 1_555 1_555 1_555 yes
C(6) C(1) C(2) C(7) -3(2) 1_555 1_555 1_555 1_555 yes
C(6) C(1) C(5) C(10) 4(2) 1_555 1_555 1_555 1_555 yes
C(7) C(2) Ir C(11) -114(1) 1_555 1_555 1_555 1_555 yes
C(7) C(2) C(3) C(8) 0(2) 1_555 1_555 1_555 1_555 yes
C(8) C(3) Ir C(11) 112(1) 1_555 1_555 1_555 1_555 yes
C(8) C(3) C(4) C(9) 4(2) 1_555 1_555 1_555 1_555 yes
C(9) C(4) Ir C(11) 53(1) 1_555 1_555 1_555 1_555 yes
C(9) C(4) C(5) C(10) -4(2) 1_555 1_555 1_555 1_555 yes
C(10) C(5) Ir C(11) -1(1) 1_555 1_555 1_555 1_555 yes
C(11) N C(12) C(13) 7(13) 1_555 1_555 1_555 1_555 yes
C(11) N C(12) C(14) -174(12) 1_555 1_555 1_555 1_555 yes
C(12) C(14) C(13) C(15) -178(1) 1_555 1_555 3_566 3_566 yes
C(14) C(12) C(13) C(15) -178(1) 1_555 1_555 1_555 1_555 yes
